data_4316974
loop_
_publ_author_name
'Li-Cheng Song'
'Yu-Long Li'
'Ling Li'
'Zhen-Chao Gu'
'Qing-Mei Hu'

_publ_section_title
;
 Synthetic and Structural Investigations of Linear and Macrocyclic
 Nickel/Iron/Sulfur Cluster Complexes
;
_journal_name_full 'Inorganic Chemistry'
_journal_page_first 10174
_journal_page_last 10182
_journal_paper_doi 10.1021/ic101451y
_journal_volume 49
_journal_year 2010
_chemical_formula_sum 'C45 H34 Cl2 Fe4 N0 Ni O12 P2 S6'
_chemical_formula_weight 1374.03
_chemical_name_systematic
; 
 ? 
;
_space_group_IT_number 2
_symmetry_cell_setting triclinic
_symmetry_space_group_name_Hall '-P 1'
_symmetry_space_group_name_H-M 'P -1'
_atom_sites_solution_hydrogens geom
_atom_sites_solution_primary direct
_atom_sites_solution_secondary difmap
_audit_creation_method SHELXL-97
_cell_angle_alpha 84.05(3)
_cell_angle_beta 80.08(3)
_cell_angle_gamma 70.43(3)
_cell_formula_units_Z 2
_cell_length_a 12.002(2)
_cell_length_b 12.612(3)
_cell_length_c 18.554(4)
_cell_measurement_reflns_used 7417
_cell_measurement_temperature 113(2)
_cell_measurement_theta_max 27.8704
_cell_measurement_theta_min 1.7157
_cell_volume 2603.5(11)
_computing_cell_refinement 'Bruker XSCANS'
_computing_data_collection 'Bruker XSCANS'
_computing_data_reduction 'Bruker SHELXTL'
_computing_molecular_graphics 'Bruker SHELXTL'
_computing_publication_material 'Bruker SHELXTL'
_computing_structure_refinement 'SHELXL-97 (Sheldrick, 1997)'
_computing_structure_solution 'SHELXS-97 (Sheldrick, 1990)'
_diffrn_ambient_temperature 113(2)
_diffrn_measured_fraction_theta_full 0.996
_diffrn_measured_fraction_theta_max 0.996
_diffrn_measurement_device_type 'Bruker P4'
_diffrn_measurement_method '\w scans'
_diffrn_radiation_monochromator graphite
_diffrn_radiation_source 'fine-focus sealed tube'
_diffrn_radiation_type MoK\a
_diffrn_radiation_wavelength 0.71073
_diffrn_reflns_av_R_equivalents 0.0442
_diffrn_reflns_av_sigmaI/netI 0.0619
_diffrn_reflns_limit_h_max 14
_diffrn_reflns_limit_h_min -13
_diffrn_reflns_limit_k_max 15
_diffrn_reflns_limit_k_min -13
_diffrn_reflns_limit_l_max 22
_diffrn_reflns_limit_l_min -22
_diffrn_reflns_number 20770
_diffrn_reflns_theta_full 25.02
_diffrn_reflns_theta_max 25.02
_diffrn_reflns_theta_min 1.72
_exptl_absorpt_coefficient_mu 1.907
_exptl_absorpt_correction_T_max 0.8322
_exptl_absorpt_correction_T_min 0.7016
_exptl_absorpt_correction_type multi-scan
_exptl_absorpt_process_details Crystalclear
_exptl_crystal_colour red
_exptl_crystal_density_diffrn 1.753
_exptl_crystal_density_method 'not measured'
_exptl_crystal_description block
_exptl_crystal_F_000 1384
_exptl_crystal_size_max 0.20
_exptl_crystal_size_mid 0.18
_exptl_crystal_size_min 0.10
_refine_diff_density_max 0.388
_refine_diff_density_min -0.671
_refine_diff_density_rms 0.101
_refine_ls_extinction_method none
_refine_ls_goodness_of_fit_ref 1.007
_refine_ls_hydrogen_treatment constr
_refine_ls_matrix_type full
_refine_ls_number_parameters 649
_refine_ls_number_reflns 9134
_refine_ls_number_restraints 0
_refine_ls_restrained_S_all 1.007
_refine_ls_R_factor_all 0.0480
_refine_ls_R_factor_gt 0.0370
_refine_ls_shift/su_max 0.001
_refine_ls_shift/su_mean 0.000
_refine_ls_structure_factor_coef Fsqd
_refine_ls_weighting_details 'calc w=1/[\s^2^(Fo^2^)+(0.0362P)^2^+0.0000P] where P=(Fo^2^+2Fc^2^)/3'
_refine_ls_weighting_scheme calc
_refine_ls_wR_factor_gt 0.0764
_refine_ls_wR_factor_ref 0.0814
_reflns_number_gt 7545
_reflns_number_total 9134
_reflns_threshold_expression >2sigma(I)
_cod_data_source_file ic101451y_si_001_5.cif
_cod_data_source_block 8
_cod_depositor_comments
;
The following automatic conversions were performed:

'_symmetry_cell_setting' value 'Triclinic' changed to 'triclinic'
according to the built-in table from CIF Core dictionary named
'cif_core.dic' version 2.4.1 from 2010-06-29.

Automatic conversion script
Id: cif_fix_values 1646 2011-03-28 12:23:43Z adriana 
;
_cod_original_cell_volume 2603.5(9)
_cod_database_code 4316974

loop_
_symmetry_equiv_pos_as_xyz
'x, y, z'
'-x, -y, -z'

loop_
_atom_site_label
_atom_site_type_symbol
_atom_site_fract_x
_atom_site_fract_y
_atom_site_fract_z
_atom_site_U_iso_or_equiv
_atom_site_adp_type
_atom_site_occupancy
_atom_site_symmetry_multiplicity
_atom_site_calc_flag
_atom_site_refinement_flags
_atom_site_disorder_assembly
_atom_site_disorder_group
Ni1 Ni 0.81185(3) 0.55753(3) 0.27003(2) 0.01097(10) Uani 1 1 d . . .
Fe1 Fe 0.95259(4) 0.88469(4) 0.31941(2) 0.01380(11) Uani 1 1 d . . .
Fe2 Fe 0.82619(4) 0.89616(4) 0.44991(2) 0.01442(11) Uani 1 1 d . . .
Fe3 Fe 0.53145(4) 0.80361(4) 0.07156(2) 0.01347(11) Uani 1 1 d . . .
Fe4 Fe 0.42922(4) 0.84823(4) 0.20635(2) 0.01305(11) Uani 1 1 d . . .
P1 P 0.98758(7) 0.43545(7) 0.23602(4) 0.01334(18) Uani 1 1 d . . .
P2 P 0.74598(7) 0.41433(7) 0.29853(4) 0.01346(18) Uani 1 1 d . . .
S1 S 0.89395(7) 0.69370(6) 0.24325(4) 0.01312(17) Uani 1 1 d . . .
S2 S 0.80690(7) 0.74329(6) 0.40035(4) 0.01480(18) Uani 1 1 d . . .
S3 S 0.76873(7) 1.00817(6) 0.35088(4) 0.01492(18) Uani 1 1 d . . .
S4 S 0.62741(7) 0.67687(6) 0.30162(4) 0.01297(17) Uani 1 1 d . . .
S5 S 0.66859(7) 0.68181(7) 0.14104(4) 0.01486(18) Uani 1 1 d . . .
S6 S 0.52998(7) 0.95053(6) 0.13218(4) 0.01400(18) Uani 1 1 d . . .
O1 O 1.0276(3) 0.8997(2) 0.15969(14) 0.0386(7) Uani 1 1 d . . .
O2 O 1.1572(2) 0.6989(2) 0.36320(14) 0.0320(6) Uani 1 1 d . . .
O3 O 1.0633(2) 1.0520(2) 0.34591(13) 0.0270(6) Uani 1 1 d . . .
O4 O 1.0063(2) 0.7371(2) 0.53239(14) 0.0290(6) Uani 1 1 d . . .
O5 O 0.8650(2) 1.0882(2) 0.50644(13) 0.0281(6) Uani 1 1 d . . .
O6 O 0.5944(2) 0.9168(2) 0.54131(13) 0.0294(6) Uani 1 1 d . . .
O7 O 0.7011(2) 0.8145(2) -0.06256(13) 0.0292(6) Uani 1 1 d . . .
O8 O 0.4795(2) 0.6010(2) 0.04426(13) 0.0259(6) Uani 1 1 d . . .
O9 O 0.3136(2) 0.9407(2) 0.01247(13) 0.0270(6) Uani 1 1 d . . .
O10 O 0.3096(2) 0.6787(2) 0.21414(15) 0.0344(6) Uani 1 1 d . . .
O11 O 0.2060(2) 1.0295(2) 0.17873(13) 0.0290(6) Uani 1 1 d . . .
O12 O 0.3806(2) 0.9130(2) 0.35951(13) 0.0298(6) Uani 1 1 d . . .
C1 C 0.9950(3) 0.8937(3) 0.22134(19) 0.0224(8) Uani 1 1 d . . .
C2 C 1.0785(3) 0.7722(3) 0.34605(18) 0.0191(7) Uani 1 1 d . . .
C3 C 1.0177(3) 0.9895(3) 0.33640(18) 0.0180(7) Uani 1 1 d . . .
C4 C 0.9360(3) 0.7982(3) 0.50072(18) 0.0187(8) Uani 1 1 d . . .
C5 C 0.8518(3) 1.0137(3) 0.48327(18) 0.0198(8) Uani 1 1 d . . .
C6 C 0.6855(3) 0.9116(3) 0.50774(18) 0.0191(8) Uani 1 1 d . . .
C7 C 0.6378(3) 0.8089(3) -0.01015(19) 0.0172(7) Uani 1 1 d . . .
C8 C 0.4991(3) 0.6811(3) 0.05521(17) 0.0157(7) Uani 1 1 d . . .
C9 C 0.3998(3) 0.8898(3) 0.03555(18) 0.0194(8) Uani 1 1 d . . .
C10 C 0.3583(3) 0.7429(3) 0.21211(17) 0.0187(7) Uani 1 1 d . . .
C11 C 0.2938(3) 0.9587(3) 0.18769(17) 0.0177(7) Uani 1 1 d . . .
C12 C 0.4031(3) 0.8874(3) 0.30016(18) 0.0174(7) Uani 1 1 d . . .
C13 C 1.0874(3) 0.4017(3) 0.30504(17) 0.0149(7) Uani 1 1 d . . .
C14 C 1.1931(3) 0.3108(3) 0.29604(18) 0.0224(8) Uani 1 1 d . . .
H14 H 1.2117 0.2659 0.2548 0.027 Uiso 1 1 calc R . .
C15 C 1.2707(3) 0.2860(3) 0.34708(19) 0.0247(8) Uani 1 1 d . . .
H15 H 1.3431 0.2246 0.3408 0.030 Uiso 1 1 calc R . .
C16 C 1.2422(3) 0.3512(3) 0.40766(18) 0.0228(8) Uani 1 1 d . . .
H16 H 1.2950 0.3337 0.4431 0.027 Uiso 1 1 calc R . .
C17 C 1.1379(3) 0.4414(3) 0.41668(19) 0.0237(8) Uani 1 1 d . . .
H17 H 1.1196 0.4863 0.4579 0.028 Uiso 1 1 calc R . .
C18 C 1.0601(3) 0.4663(3) 0.36581(17) 0.0183(7) Uani 1 1 d . . .
H18 H 0.9878 0.5278 0.3724 0.022 Uiso 1 1 calc R . .
C19 C 1.0780(3) 0.4675(3) 0.15365(17) 0.0163(7) Uani 1 1 d . . .
C20 C 1.0752(3) 0.4305(3) 0.08560(18) 0.0226(8) Uani 1 1 d . . .
H20 H 1.0247 0.3876 0.0823 0.027 Uiso 1 1 calc R . .
C21 C 1.1454(3) 0.4558(3) 0.02293(18) 0.0262(9) Uani 1 1 d . . .
H21 H 1.1443 0.4286 -0.0227 0.031 Uiso 1 1 calc R . .
C22 C 1.2164(3) 0.5200(3) 0.02690(19) 0.0278(9) Uani 1 1 d . . .
H22 H 1.2644 0.5375 -0.0159 0.033 Uiso 1 1 calc R . .
C23 C 1.2177(3) 0.5593(3) 0.0937(2) 0.0278(9) Uani 1 1 d . . .
H23 H 1.2660 0.6046 0.0964 0.033 Uiso 1 1 calc R . .
C24 C 1.1496(3) 0.5333(3) 0.15603(18) 0.0204(8) Uani 1 1 d . . .
H24 H 1.1515 0.5607 0.2014 0.024 Uiso 1 1 calc R . .
C25 C 0.9677(3) 0.3012(3) 0.22306(18) 0.0173(7) Uani 1 1 d . . .
H25A H 0.9411 0.3034 0.1751 0.021 Uiso 1 1 calc R . .
H25B H 1.0441 0.2389 0.2243 0.021 Uiso 1 1 calc R . .
C26 C 0.8731(3) 0.2831(3) 0.28541(18) 0.0165(7) Uani 1 1 d . . .
H26A H 0.9086 0.2596 0.3312 0.020 Uiso 1 1 calc R . .
H26B H 0.8449 0.2225 0.2736 0.020 Uiso 1 1 calc R . .
C27 C 0.6388(3) 0.4028(3) 0.24392(17) 0.0158(7) Uani 1 1 d . . .
C28 C 0.5166(3) 0.4396(3) 0.27000(19) 0.0232(8) Uani 1 1 d . . .
H28 H 0.4881 0.4732 0.3160 0.028 Uiso 1 1 calc R . .
C29 C 0.4368(3) 0.4267(3) 0.2282(2) 0.0297(9) Uani 1 1 d . . .
H29 H 0.3536 0.4508 0.2461 0.036 Uiso 1 1 calc R . .
C30 C 0.4769(4) 0.3793(3) 0.1611(2) 0.0314(10) Uani 1 1 d . . .
H30 H 0.4217 0.3691 0.1337 0.038 Uiso 1 1 calc R . .
C31 C 0.5968(3) 0.3468(3) 0.13369(19) 0.0265(9) Uani 1 1 d . . .
H31 H 0.6242 0.3167 0.0866 0.032 Uiso 1 1 calc R . .
C32 C 0.6778(3) 0.3583(3) 0.17521(18) 0.0231(8) Uani 1 1 d . . .
H32 H 0.7606 0.3355 0.1564 0.028 Uiso 1 1 calc R . .
C33 C 0.6822(3) 0.3970(3) 0.39273(17) 0.0155(7) Uani 1 1 d . . .
C34 C 0.6341(3) 0.3101(3) 0.41385(18) 0.0221(8) Uani 1 1 d . . .
H34 H 0.6267 0.2656 0.3777 0.027 Uiso 1 1 calc R . .
C35 C 0.5971(3) 0.2881(3) 0.48708(19) 0.0260(8) Uani 1 1 d . . .
H35 H 0.5639 0.2291 0.5010 0.031 Uiso 1 1 calc R . .
C36 C 0.6085(3) 0.3524(3) 0.54030(18) 0.0252(8) Uani 1 1 d . . .
H36 H 0.5841 0.3369 0.5906 0.030 Uiso 1 1 calc R . .
C37 C 0.6552(3) 0.4385(3) 0.51950(18) 0.0238(8) Uani 1 1 d . . .
H37 H 0.6622 0.4830 0.5558 0.029 Uiso 1 1 calc R . .
C38 C 0.6924(3) 0.4615(3) 0.44632(17) 0.0182(7) Uani 1 1 d . . .
H38 H 0.7249 0.5211 0.4327 0.022 Uiso 1 1 calc R . .
C39 C 0.8794(3) 0.7662(2) 0.31770(17) 0.0136(7) Uani 1 1 d . . .
C40 C 0.6407(3) 0.9851(3) 0.32126(17) 0.0171(7) Uani 1 1 d . . .
H40A H 0.6650 0.9080 0.3037 0.020 Uiso 1 1 calc R . .
H40B H 0.5759 0.9922 0.3633 0.020 Uiso 1 1 calc R . .
C41 C 0.5946(3) 1.0709(3) 0.25983(18) 0.0192(8) Uani 1 1 d . . .
H41A H 0.5129 1.0727 0.2556 0.023 Uiso 1 1 calc R . .
H41B H 0.5891 1.1466 0.2734 0.023 Uiso 1 1 calc R . .
C42 C 0.6717(3) 1.0471(3) 0.18573(17) 0.0167(7) Uani 1 1 d . . .
H42A H 0.7540 1.0432 0.1904 0.020 Uiso 1 1 calc R . .
H42B H 0.6407 1.1111 0.1509 0.020 Uiso 1 1 calc R . .
C43 C 0.6772(3) 0.9384(3) 0.15355(17) 0.0163(7) Uani 1 1 d . . .
H43A H 0.7027 0.8741 0.1892 0.020 Uiso 1 1 calc R . .
H43B H 0.7365 0.9241 0.1085 0.020 Uiso 1 1 calc R . .
C44 C 0.5812(3) 0.7287(2) 0.22058(16) 0.0126(7) Uani 1 1 d . . .
Cl1 Cl 0.05716(9) 0.23669(9) -0.04097(5) 0.0389(2) Uani 1 1 d . . .
Cl2 Cl -0.10262(10) 0.14883(10) 0.06465(7) 0.0540(3) Uani 1 1 d . . .
C45 C 0.0466(3) 0.1301(3) 0.0246(2) 0.0426(11) Uani 1 1 d . . .
H45A H 0.0945 0.1288 0.0633 0.051 Uiso 1 1 calc R . .
H45B H 0.0804 0.0565 0.0014 0.051 Uiso 1 1 calc R . .

loop_
_atom_site_aniso_label
_atom_site_aniso_U_11
_atom_site_aniso_U_22
_atom_site_aniso_U_33
_atom_site_aniso_U_23
_atom_site_aniso_U_13
_atom_site_aniso_U_12
Ni1 0.0094(2) 0.0097(2) 0.0120(2) -0.00236(16) 0.00034(17) -0.00114(17)
Fe1 0.0127(3) 0.0127(2) 0.0155(2) -0.00212(18) -0.0012(2) -0.0035(2)
Fe2 0.0152(3) 0.0142(2) 0.0131(2) -0.00348(18) -0.0023(2) -0.0029(2)
Fe3 0.0126(3) 0.0147(2) 0.0116(2) -0.00137(18) -0.00148(19) -0.0023(2)
Fe4 0.0101(2) 0.0128(2) 0.0135(2) -0.00129(18) -0.00042(19) -0.0005(2)
P1 0.0107(4) 0.0131(4) 0.0144(4) -0.0034(3) 0.0003(3) -0.0017(4)
P2 0.0116(4) 0.0122(4) 0.0147(4) -0.0014(3) -0.0001(4) -0.0021(4)
S1 0.0133(4) 0.0137(4) 0.0116(4) -0.0027(3) 0.0010(3) -0.0041(3)
S2 0.0168(4) 0.0140(4) 0.0136(4) -0.0027(3) -0.0001(3) -0.0053(3)
S3 0.0149(4) 0.0134(4) 0.0164(4) -0.0030(3) -0.0033(3) -0.0034(3)
S4 0.0105(4) 0.0139(4) 0.0112(4) 0.0000(3) -0.0001(3) -0.0005(3)
S5 0.0135(4) 0.0153(4) 0.0119(4) -0.0027(3) -0.0008(3) 0.0006(3)
S6 0.0122(4) 0.0133(4) 0.0148(4) -0.0008(3) -0.0020(3) -0.0019(3)
O1 0.0538(19) 0.0494(18) 0.0200(15) -0.0011(12) 0.0026(14) -0.0304(15)
O2 0.0199(15) 0.0286(15) 0.0401(17) 0.0069(12) -0.0092(13) 0.0018(13)
O3 0.0278(15) 0.0260(14) 0.0334(15) -0.0012(11) -0.0085(12) -0.0147(12)
O4 0.0251(15) 0.0260(14) 0.0363(16) 0.0091(12) -0.0136(13) -0.0076(12)
O5 0.0285(15) 0.0238(14) 0.0349(15) -0.0090(11) -0.0105(12) -0.0072(12)
O6 0.0240(15) 0.0316(15) 0.0253(14) -0.0037(11) 0.0038(12) -0.0024(13)
O7 0.0251(15) 0.0305(15) 0.0228(14) 0.0042(11) 0.0051(12) -0.0031(12)
O8 0.0266(15) 0.0238(14) 0.0289(14) -0.0072(11) -0.0018(12) -0.0097(12)
O9 0.0222(14) 0.0293(14) 0.0257(14) 0.0034(11) -0.0079(12) -0.0029(12)
O10 0.0257(15) 0.0306(15) 0.0491(18) -0.0101(13) 0.0045(13) -0.0146(13)
O11 0.0168(14) 0.0263(14) 0.0323(15) 0.0052(11) -0.0007(12) 0.0049(12)
O12 0.0311(16) 0.0325(15) 0.0197(14) -0.0108(11) 0.0007(12) -0.0018(12)
C1 0.024(2) 0.0217(19) 0.023(2) 0.0015(15) -0.0038(17) -0.0095(16)
C2 0.0174(19) 0.0203(19) 0.0204(18) -0.0007(15) 0.0009(15) -0.0092(16)
C3 0.0109(18) 0.0196(18) 0.0186(18) 0.0026(14) -0.0024(15) 0.0006(15)
C4 0.020(2) 0.0177(18) 0.0200(18) -0.0001(14) -0.0006(16) -0.0095(16)
C5 0.0160(19) 0.0211(19) 0.0184(18) 0.0009(15) -0.0044(15) -0.0005(15)
C6 0.025(2) 0.0170(18) 0.0166(18) -0.0043(14) -0.0078(17) -0.0048(16)
C7 0.0145(18) 0.0143(17) 0.0218(19) -0.0011(14) -0.0069(16) -0.0011(15)
C8 0.0129(18) 0.0199(18) 0.0115(16) -0.0001(13) -0.0004(14) -0.0026(15)
C9 0.023(2) 0.0190(18) 0.0158(17) -0.0023(14) 0.0014(16) -0.0083(16)
C10 0.0127(18) 0.0212(18) 0.0186(18) -0.0048(14) 0.0012(15) -0.0015(16)
C11 0.0182(19) 0.0198(18) 0.0136(17) -0.0014(14) 0.0003(15) -0.0052(16)
C12 0.0129(18) 0.0147(17) 0.0214(19) -0.0017(14) 0.0001(15) -0.0013(14)
C13 0.0170(18) 0.0142(16) 0.0127(16) 0.0040(13) -0.0033(14) -0.0048(14)
C14 0.019(2) 0.028(2) 0.0156(18) -0.0040(15) 0.0017(15) -0.0027(16)
C15 0.0124(19) 0.026(2) 0.028(2) 0.0050(16) -0.0048(16) 0.0036(16)
C16 0.024(2) 0.027(2) 0.0198(19) 0.0087(15) -0.0115(16) -0.0104(17)
C17 0.030(2) 0.0241(19) 0.0208(19) -0.0018(15) -0.0094(17) -0.0100(17)
C18 0.0193(19) 0.0131(17) 0.0210(18) -0.0022(14) -0.0027(15) -0.0032(15)
C19 0.0085(17) 0.0169(17) 0.0170(17) -0.0009(13) -0.0005(14) 0.0037(14)
C20 0.025(2) 0.0183(18) 0.0209(18) -0.0057(14) -0.0004(16) -0.0021(16)
C21 0.031(2) 0.025(2) 0.0122(18) -0.0009(14) 0.0026(16) 0.0019(17)
C22 0.0150(19) 0.033(2) 0.020(2) 0.0038(16) 0.0061(16) 0.0060(17)
C23 0.015(2) 0.038(2) 0.029(2) 0.0038(17) -0.0006(17) -0.0089(17)
C24 0.0130(18) 0.0244(19) 0.0189(18) 0.0002(14) -0.0026(15) -0.0001(15)
C25 0.0145(18) 0.0134(16) 0.0227(18) -0.0059(14) 0.0012(15) -0.0034(14)
C26 0.0134(18) 0.0117(16) 0.0230(18) -0.0024(13) -0.0034(15) -0.0012(14)
C27 0.0158(18) 0.0132(16) 0.0188(18) 0.0006(13) -0.0026(15) -0.0056(14)
C28 0.018(2) 0.0240(19) 0.028(2) 0.0004(15) -0.0059(16) -0.0073(16)
C29 0.019(2) 0.029(2) 0.044(2) 0.0084(18) -0.0128(19) -0.0112(17)
C30 0.039(3) 0.027(2) 0.040(2) 0.0100(18) -0.028(2) -0.0186(19)
C31 0.034(2) 0.026(2) 0.024(2) -0.0004(16) -0.0134(18) -0.0115(18)
C32 0.021(2) 0.0247(19) 0.0241(19) 0.0023(15) -0.0060(16) -0.0081(16)
C33 0.0137(18) 0.0167(17) 0.0149(17) -0.0005(13) -0.0019(14) -0.0035(14)
C34 0.024(2) 0.0189(18) 0.0220(19) -0.0005(15) -0.0002(16) -0.0065(16)
C35 0.024(2) 0.0183(19) 0.032(2) 0.0043(16) 0.0031(17) -0.0075(16)
C36 0.022(2) 0.034(2) 0.0143(18) 0.0069(15) 0.0022(15) -0.0065(17)
C37 0.025(2) 0.030(2) 0.0155(18) -0.0014(15) -0.0038(16) -0.0076(17)
C38 0.0174(19) 0.0181(17) 0.0178(18) 0.0018(14) -0.0016(15) -0.0052(15)
C39 0.0095(17) 0.0118(16) 0.0163(17) 0.0003(13) -0.0021(14) 0.0004(14)
C40 0.0147(18) 0.0210(18) 0.0159(17) -0.0044(14) -0.0007(14) -0.0060(15)
C41 0.0170(19) 0.0153(17) 0.0250(19) -0.0054(14) -0.0087(15) -0.0009(15)
C42 0.0151(18) 0.0161(17) 0.0211(18) 0.0023(14) -0.0072(15) -0.0067(15)
C43 0.0085(17) 0.0204(18) 0.0164(17) 0.0005(13) -0.0011(14) -0.0009(14)
C44 0.0095(17) 0.0145(16) 0.0137(16) -0.0017(13) 0.0001(13) -0.0044(14)
Cl1 0.0351(6) 0.0425(6) 0.0347(6) -0.0061(5) -0.0018(5) -0.0074(5)
Cl2 0.0347(7) 0.0487(7) 0.0697(8) -0.0120(6) 0.0190(6) -0.0122(5)
C45 0.025(2) 0.034(2) 0.057(3) -0.007(2) 0.009(2) 0.0000(19)

loop_
_atom_type_symbol
_atom_type_description
_atom_type_scat_dispersion_real
_atom_type_scat_dispersion_imag
_atom_type_scat_source
C C 0.0033 0.0016 'International Tables Vol C Tables 4.2.6.8 and 6.1.1.4'
H H 0.0000 0.0000 'International Tables Vol C Tables 4.2.6.8 and 6.1.1.4'
N N 0.0061 0.0033 'International Tables Vol C Tables 4.2.6.8 and 6.1.1.4'
O O 0.0106 0.0060 'International Tables Vol C Tables 4.2.6.8 and 6.1.1.4'
P P 0.1023 0.0942 'International Tables Vol C Tables 4.2.6.8 and 6.1.1.4'
S S 0.1246 0.1234 'International Tables Vol C Tables 4.2.6.8 and 6.1.1.4'
Cl Cl 0.1484 0.1585 'International Tables Vol C Tables 4.2.6.8 and 6.1.1.4'
Fe Fe 0.3463 0.8444 'International Tables Vol C Tables 4.2.6.8 and 6.1.1.4'
Ni Ni 0.3393 1.1124 'International Tables Vol C Tables 4.2.6.8 and 6.1.1.4'

loop_
_geom_angle_atom_site_label_1
_geom_angle_atom_site_label_2
_geom_angle_atom_site_label_3
_geom_angle
_geom_angle_site_symmetry_1
_geom_angle_site_symmetry_3
_geom_angle_publ_flag
P2 Ni1 P1 87.32(4) . . ?
P2 Ni1 S1 175.12(3) . . ?
P1 Ni1 S1 88.45(4) . . ?
P2 Ni1 S4 90.32(4) . . ?
P1 Ni1 S4 176.75(3) . . ?
S1 Ni1 S4 94.01(4) . . ?
C2 Fe1 C1 101.27(16) . . ?
C2 Fe1 C3 91.25(14) . . ?
C1 Fe1 C3 94.07(15) . . ?
C2 Fe1 C39 85.41(13) . . ?
C1 Fe1 C39 94.72(14) . . ?
C3 Fe1 C39 171.06(14) . . ?
C2 Fe1 S3 148.89(11) . . ?
C1 Fe1 S3 109.70(12) . . ?
C3 Fe1 S3 89.47(11) . . ?
C39 Fe1 S3 89.13(9) . . ?
C2 Fe1 Fe2 94.32(11) . . ?
C1 Fe1 Fe2 162.52(11) . . ?
C3 Fe1 Fe2 93.42(11) . . ?
C39 Fe1 Fe2 78.59(10) . . ?
S3 Fe1 Fe2 54.60(4) . . ?
C5 Fe2 C6 95.84(15) . . ?
C5 Fe2 C4 91.09(14) . . ?
C6 Fe2 C4 104.62(15) . . ?
C5 Fe2 S3 87.38(10) . . ?
C6 Fe2 S3 102.05(11) . . ?
C4 Fe2 S3 153.31(11) . . ?
C5 Fe2 S2 175.46(12) . . ?
C6 Fe2 S2 88.69(11) . . ?
C4 Fe2 S2 88.09(10) . . ?
S3 Fe2 S2 91.36(4) . . ?
C5 Fe2 Fe1 100.49(12) . . ?
C6 Fe2 Fe1 150.22(10) . . ?
C4 Fe2 Fe1 99.82(11) . . ?
S3 Fe2 Fe1 54.49(3) . . ?
S2 Fe2 Fe1 75.27(4) . . ?
C8 Fe3 C9 89.79(14) . . ?
C8 Fe3 C7 99.49(15) . . ?
C9 Fe3 C7 97.28(15) . . ?
C8 Fe3 S6 158.51(11) . . ?
C9 Fe3 S6 90.01(11) . . ?
C7 Fe3 S6 101.85(10) . . ?
C8 Fe3 S5 84.97(10) . . ?
C9 Fe3 S5 165.95(11) . . ?
C7 Fe3 S5 96.44(10) . . ?
S6 Fe3 S5 90.13(4) . . ?
C8 Fe3 Fe4 103.81(11) . . ?
C9 Fe3 Fe4 91.99(11) . . ?
C7 Fe3 Fe4 154.93(10) . . ?
S6 Fe3 Fe4 54.73(3) . . ?
S5 Fe3 Fe4 76.69(4) . . ?
C10 Fe4 C12 102.52(15) . . ?
C10 Fe4 C11 91.68(15) . . ?
C12 Fe4 C11 90.98(14) . . ?
C10 Fe4 C44 89.36(13) . . ?
C12 Fe4 C44 91.96(14) . . ?
C11 Fe4 C44 176.59(14) . . ?
C10 Fe4 S6 146.31(11) . . ?
C12 Fe4 S6 111.14(11) . . ?
C11 Fe4 S6 86.66(11) . . ?
C44 Fe4 S6 90.68(9) . . ?
C10 Fe4 Fe3 92.71(11) . . ?
C12 Fe4 Fe3 161.51(11) . . ?
C11 Fe4 Fe3 99.07(11) . . ?
C44 Fe4 Fe3 77.64(9) . . ?
S6 Fe4 Fe3 54.55(3) . . ?
C19 P1 C13 103.60(15) . . ?
C19 P1 C25 106.61(15) . . ?
C13 P1 C25 104.46(15) . . ?
C19 P1 Ni1 118.72(11) . . ?
C13 P1 Ni1 113.85(11) . . ?
C25 P1 Ni1 108.48(11) . . ?
C33 P2 C27 105.57(15) . . ?
C33 P2 C26 102.55(15) . . ?
C27 P2 C26 105.09(15) . . ?
C33 P2 Ni1 117.07(11) . . ?
C27 P2 Ni1 116.31(11) . . ?
C26 P2 Ni1 108.79(11) . . ?
C39 S1 Ni1 111.26(12) . . ?
C39 S2 Fe2 93.97(11) . . ?
C40 S3 Fe1 118.57(11) . . ?
C40 S3 Fe2 111.61(11) . . ?
Fe1 S3 Fe2 70.91(4) . . ?
C44 S4 Ni1 103.63(12) . . ?
C44 S5 Fe3 92.38(11) . . ?
C43 S6 Fe3 113.18(11) . . ?
C43 S6 Fe4 116.25(11) . . ?
Fe3 S6 Fe4 70.71(3) . . ?
O1 C1 Fe1 176.4(3) . . ?
O2 C2 Fe1 178.5(3) . . ?
O3 C3 Fe1 177.0(3) . . ?
O4 C4 Fe2 179.0(3) . . ?
O5 C5 Fe2 177.6(3) . . ?
O6 C6 Fe2 175.2(3) . . ?
O7 C7 Fe3 177.5(3) . . ?
O8 C8 Fe3 179.2(3) . . ?
O9 C9 Fe3 176.7(3) . . ?
O10 C10 Fe4 177.1(3) . . ?
O11 C11 Fe4 177.3(3) . . ?
O12 C12 Fe4 176.5(3) . . ?
C18 C13 C14 119.7(3) . . ?
C18 C13 P1 120.8(2) . . ?
C14 C13 P1 119.5(2) . . ?
C15 C14 C13 120.0(3) . . ?
C15 C14 H14 120.0 . . ?
C13 C14 H14 120.0 . . ?
C14 C15 C16 119.7(3) . . ?
C14 C15 H15 120.1 . . ?
C16 C15 H15 120.1 . . ?
C17 C16 C15 120.4(3) . . ?
C17 C16 H16 119.8 . . ?
C15 C16 H16 119.8 . . ?
C16 C17 C18 120.0(3) . . ?
C16 C17 H17 120.0 . . ?
C18 C17 H17 120.0 . . ?
C17 C18 C13 120.2(3) . . ?
C17 C18 H18 119.9 . . ?
C13 C18 H18 119.9 . . ?
C24 C19 C20 118.1(3) . . ?
C24 C19 P1 120.4(2) . . ?
C20 C19 P1 121.5(3) . . ?
C21 C20 C19 120.7(3) . . ?
C21 C20 H20 119.7 . . ?
C19 C20 H20 119.7 . . ?
C22 C21 C20 120.1(3) . . ?
C22 C21 H21 120.0 . . ?
C20 C21 H21 120.0 . . ?
C21 C22 C23 119.7(3) . . ?
C21 C22 H22 120.2 . . ?
C23 C22 H22 120.2 . . ?
C24 C23 C22 120.4(3) . . ?
C24 C23 H23 119.8 . . ?
C22 C23 H23 119.8 . . ?
C23 C24 C19 121.0(3) . . ?
C23 C24 H24 119.5 . . ?
C19 C24 H24 119.5 . . ?
C26 C25 P1 107.5(2) . . ?
C26 C25 H25A 110.2 . . ?
P1 C25 H25A 110.2 . . ?
C26 C25 H25B 110.2 . . ?
P1 C25 H25B 110.2 . . ?
H25A C25 H25B 108.5 . . ?
C25 C26 P2 110.0(2) . . ?
C25 C26 H26A 109.7 . . ?
P2 C26 H26A 109.7 . . ?
C25 C26 H26B 109.7 . . ?
P2 C26 H26B 109.7 . . ?
H26A C26 H26B 108.2 . . ?
C32 C27 C28 119.1(3) . . ?
C32 C27 P2 120.2(3) . . ?
C28 C27 P2 120.6(2) . . ?
C29 C28 C27 119.5(3) . . ?
C29 C28 H28 120.2 . . ?
C27 C28 H28 120.2 . . ?
C30 C29 C28 120.7(4) . . ?
C30 C29 H29 119.6 . . ?
C28 C29 H29 119.6 . . ?
C29 C30 C31 120.1(3) . . ?
C29 C30 H30 119.9 . . ?
C31 C30 H30 119.9 . . ?
C30 C31 C32 119.7(3) . . ?
C30 C31 H31 120.1 . . ?
C32 C31 H31 120.1 . . ?
C27 C32 C31 120.7(3) . . ?
C27 C32 H32 119.7 . . ?
C31 C32 H32 119.7 . . ?
C38 C33 C34 119.1(3) . . ?
C38 C33 P2 120.6(2) . . ?
C34 C33 P2 119.9(2) . . ?
C35 C34 C33 120.4(3) . . ?
C35 C34 H34 119.8 . . ?
C33 C34 H34 119.8 . . ?
C34 C35 C36 120.1(3) . . ?
C34 C35 H35 120.0 . . ?
C36 C35 H35 120.0 . . ?
C37 C36 C35 119.5(3) . . ?
C37 C36 H36 120.2 . . ?
C35 C36 H36 120.2 . . ?
C36 C37 C38 121.0(3) . . ?
C36 C37 H37 119.5 . . ?
C38 C37 H37 119.5 . . ?
C37 C38 C33 119.9(3) . . ?
C37 C38 H38 120.1 . . ?
C33 C38 H38 120.1 . . ?
S2 C39 S1 124.62(19) . . ?
S2 C39 Fe1 111.33(16) . . ?
S1 C39 Fe1 123.99(18) . . ?
C41 C40 S3 110.5(2) . . ?
C41 C40 H40A 109.5 . . ?
S3 C40 H40A 109.5 . . ?
C41 C40 H40B 109.5 . . ?
S3 C40 H40B 109.5 . . ?
H40A C40 H40B 108.1 . . ?
C42 C41 C40 114.3(3) . . ?
C42 C41 H41A 108.7 . . ?
C40 C41 H41A 108.7 . . ?
C42 C41 H41B 108.7 . . ?
C40 C41 H41B 108.7 . . ?
H41A C41 H41B 107.6 . . ?
C41 C42 C43 114.6(3) . . ?
C41 C42 H42A 108.6 . . ?
C43 C42 H42A 108.6 . . ?
C41 C42 H42B 108.6 . . ?
C43 C42 H42B 108.6 . . ?
H42A C42 H42B 107.6 . . ?
C42 C43 S6 109.8(2) . . ?
C42 C43 H43A 109.7 . . ?
S6 C43 H43A 109.7 . . ?
C42 C43 H43B 109.7 . . ?
S6 C43 H43B 109.7 . . ?
H43A C43 H43B 108.2 . . ?
S4 C44 S5 120.64(18) . . ?
S4 C44 Fe4 126.04(18) . . ?
S5 C44 Fe4 113.30(16) . . ?
Cl1 C45 Cl2 111.9(2) . . ?
Cl1 C45 H45A 109.2 . . ?
Cl2 C45 H45A 109.2 . . ?
Cl1 C45 H45B 109.2 . . ?
Cl2 C45 H45B 109.2 . . ?
H45A C45 H45B 107.9 . . ?

loop_
_geom_bond_atom_site_label_1
_geom_bond_atom_site_label_2
_geom_bond_distance
_geom_bond_site_symmetry_2
_geom_bond_publ_flag
Ni1 P2 2.1864(10) . ?
Ni1 P1 2.1875(13) . ?
Ni1 S1 2.2260(10) . ?
Ni1 S4 2.2390(12) . ?
Fe1 C2 1.793(4) . ?
Fe1 C1 1.805(4) . ?
Fe1 C3 1.822(3) . ?
Fe1 C39 1.976(3) . ?
Fe1 S3 2.2535(13) . ?
Fe1 Fe2 2.6162(11) . ?
Fe2 C5 1.799(3) . ?
Fe2 C6 1.800(4) . ?
Fe2 C4 1.802(4) . ?
Fe2 S3 2.2567(12) . ?
Fe2 S2 2.3144(10) . ?
Fe3 C8 1.780(3) . ?
Fe3 C9 1.785(4) . ?
Fe3 C7 1.817(4) . ?
Fe3 S6 2.2587(11) . ?
Fe3 S5 2.3146(12) . ?
Fe3 Fe4 2.6169(10) . ?
Fe4 C10 1.788(3) . ?
Fe4 C12 1.805(3) . ?
Fe4 C11 1.811(3) . ?
Fe4 C44 1.977(3) . ?
Fe4 S6 2.2636(12) . ?
P1 C19 1.809(3) . ?
P1 C13 1.825(3) . ?
P1 C25 1.832(3) . ?
P2 C33 1.805(3) . ?
P2 C27 1.818(3) . ?
P2 C26 1.841(3) . ?
S1 C39 1.687(3) . ?
S2 C39 1.676(3) . ?
S3 C40 1.836(3) . ?
S4 C44 1.684(3) . ?
S5 C44 1.691(3) . ?
S6 C43 1.830(3) . ?
O1 C1 1.147(4) . ?
O2 C2 1.143(4) . ?
O3 C3 1.142(4) . ?
O4 C4 1.137(4) . ?
O5 C5 1.141(4) . ?
O6 C6 1.146(4) . ?
O7 C7 1.138(4) . ?
O8 C8 1.156(4) . ?
O9 C9 1.147(4) . ?
O10 C10 1.141(4) . ?
O11 C11 1.155(4) . ?
O12 C12 1.141(4) . ?
C13 C18 1.388(4) . ?
C13 C14 1.394(4) . ?
C14 C15 1.382(4) . ?
C14 H14 0.9500 . ?
C15 C16 1.388(5) . ?
C15 H15 0.9500 . ?
C16 C17 1.379(5) . ?
C16 H16 0.9500 . ?
C17 C18 1.381(4) . ?
C17 H17 0.9500 . ?
C18 H18 0.9500 . ?
C19 C24 1.388(4) . ?
C19 C20 1.400(4) . ?
C20 C21 1.389(5) . ?
C20 H20 0.9500 . ?
C21 C22 1.373(5) . ?
C21 H21 0.9500 . ?
C22 C23 1.386(5) . ?
C22 H22 0.9500 . ?
C23 C24 1.375(5) . ?
C23 H23 0.9500 . ?
C24 H24 0.9500 . ?
C25 C26 1.532(4) . ?
C25 H25A 0.9900 . ?
C25 H25B 0.9900 . ?
C26 H26A 0.9900 . ?
C26 H26B 0.9900 . ?
C27 C32 1.388(5) . ?
C27 C28 1.396(4) . ?
C28 C29 1.390(4) . ?
C28 H28 0.9500 . ?
C29 C30 1.375(5) . ?
C29 H29 0.9500 . ?
C30 C31 1.377(5) . ?
C30 H30 0.9500 . ?
C31 C32 1.390(4) . ?
C31 H31 0.9500 . ?
C32 H32 0.9500 . ?
C33 C38 1.393(4) . ?
C33 C34 1.396(4) . ?
C34 C35 1.384(5) . ?
C34 H34 0.9500 . ?
C35 C36 1.392(5) . ?
C35 H35 0.9500 . ?
C36 C37 1.375(5) . ?
C36 H36 0.9500 . ?
C37 C38 1.387(4) . ?
C37 H37 0.9500 . ?
C38 H38 0.9500 . ?
C40 C41 1.529(4) . ?
C40 H40A 0.9900 . ?
C40 H40B 0.9900 . ?
C41 C42 1.516(4) . ?
C41 H41A 0.9900 . ?
C41 H41B 0.9900 . ?
C42 C43 1.529(4) . ?
C42 H42A 0.9900 . ?
C42 H42B 0.9900 . ?
C43 H43A 0.9900 . ?
C43 H43B 0.9900 . ?
Cl1 C45 1.739(4) . ?
Cl2 C45 1.763(4) . ?
C45 H45A 0.9900 . ?
C45 H45B 0.9900 . ?

loop_
_geom_torsion_atom_site_label_1
_geom_torsion_atom_site_label_2
_geom_torsion_atom_site_label_3
_geom_torsion_atom_site_label_4
_geom_torsion
_geom_torsion_site_symmetry_1
_geom_torsion_site_symmetry_2
_geom_torsion_site_symmetry_3
_geom_torsion_site_symmetry_4
_geom_torsion_publ_flag
C2 Fe1 Fe2 C5 99.33(14) . . . . ?
C1 Fe1 Fe2 C5 -107.4(4) . . . . ?
C3 Fe1 Fe2 C5 7.82(14) . . . . ?
C39 Fe1 Fe2 C5 -176.24(13) . . . . ?
S3 Fe1 Fe2 C5 -79.09(11) . . . . ?
C2 Fe1 Fe2 C6 -138.5(2) . . . . ?
C1 Fe1 Fe2 C6 14.7(4) . . . . ?
C3 Fe1 Fe2 C6 129.9(2) . . . . ?
C39 Fe1 Fe2 C6 -54.1(2) . . . . ?
S3 Fe1 Fe2 C6 43.0(2) . . . . ?
C2 Fe1 Fe2 C4 6.38(14) . . . . ?
C1 Fe1 Fe2 C4 159.6(4) . . . . ?
C3 Fe1 Fe2 C4 -85.14(14) . . . . ?
C39 Fe1 Fe2 C4 90.81(13) . . . . ?
S3 Fe1 Fe2 C4 -172.04(11) . . . . ?
C2 Fe1 Fe2 S3 178.42(10) . . . . ?
C1 Fe1 Fe2 S3 -28.3(4) . . . . ?
C3 Fe1 Fe2 S3 86.91(10) . . . . ?
C39 Fe1 Fe2 S3 -97.15(9) . . . . ?
C2 Fe1 Fe2 S2 -79.00(11) . . . . ?
C1 Fe1 Fe2 S2 74.2(4) . . . . ?
C3 Fe1 Fe2 S2 -170.52(10) . . . . ?
C39 Fe1 Fe2 S2 5.43(9) . . . . ?
S3 Fe1 Fe2 S2 102.58(4) . . . . ?
C8 Fe3 Fe4 C10 -7.47(14) . . . . ?
C9 Fe3 Fe4 C10 82.80(15) . . . . ?
C7 Fe3 Fe4 C10 -165.3(3) . . . . ?
S6 Fe3 Fe4 C10 171.41(10) . . . . ?
S5 Fe3 Fe4 C10 -88.79(10) . . . . ?
C8 Fe3 Fe4 C12 138.2(3) . . . . ?
C9 Fe3 Fe4 C12 -131.5(3) . . . . ?
C7 Fe3 Fe4 C12 -19.5(4) . . . . ?
S6 Fe3 Fe4 C12 -42.9(3) . . . . ?
S5 Fe3 Fe4 C12 56.9(3) . . . . ?
C8 Fe3 Fe4 C11 -99.61(14) . . . . ?
C9 Fe3 Fe4 C11 -9.34(15) . . . . ?
C7 Fe3 Fe4 C11 102.6(3) . . . . ?
S6 Fe3 Fe4 C11 79.27(11) . . . . ?
S5 Fe3 Fe4 C11 179.07(11) . . . . ?
C8 Fe3 Fe4 C44 81.28(13) . . . . ?
C9 Fe3 Fe4 C44 171.56(13) . . . . ?
C7 Fe3 Fe4 C44 -76.5(3) . . . . ?
S6 Fe3 Fe4 C44 -99.84(9) . . . . ?
S5 Fe3 Fe4 C44 -0.03(9) . . . . ?
C8 Fe3 Fe4 S6 -178.88(10) . . . . ?
C9 Fe3 Fe4 S6 -88.61(11) . . . . ?
C7 Fe3 Fe4 S6 23.3(2) . . . . ?
S5 Fe3 Fe4 S6 99.80(4) . . . . ?
P2 Ni1 P1 C19 139.47(12) . . . . ?
S1 Ni1 P1 C19 -42.96(12) . . . . ?
S4 Ni1 P1 C19 96.1(6) . . . . ?
P2 Ni1 P1 C13 -98.16(12) . . . . ?
S1 Ni1 P1 C13 79.41(12) . . . . ?
S4 Ni1 P1 C13 -141.6(6) . . . . ?
P2 Ni1 P1 C25 17.67(11) . . . . ?
S1 Ni1 P1 C25 -164.76(11) . . . . ?
S4 Ni1 P1 C25 -25.7(7) . . . . ?
P1 Ni1 P2 C33 120.27(12) . . . . ?
S1 Ni1 P2 C33 90.4(4) . . . . ?
S4 Ni1 P2 C33 -61.96(12) . . . . ?
P1 Ni1 P2 C27 -113.65(13) . . . . ?
S1 Ni1 P2 C27 -143.6(4) . . . . ?
S4 Ni1 P2 C27 64.12(13) . . . . ?
P1 Ni1 P2 C26 4.71(11) . . . . ?
S1 Ni1 P2 C26 -25.2(4) . . . . ?
S4 Ni1 P2 C26 -177.53(11) . . . . ?
P2 Ni1 S1 C39 -89.9(4) . . . . ?
P1 Ni1 S1 C39 -119.79(12) . . . . ?
S4 Ni1 S1 C39 62.35(12) . . . . ?
C5 Fe2 S2 C39 -27.4(13) . . . . ?
C6 Fe2 S2 C39 148.36(15) . . . . ?
C4 Fe2 S2 C39 -106.97(15) . . . . ?
S3 Fe2 S2 C39 46.33(11) . . . . ?
Fe1 Fe2 S2 C39 -6.29(10) . . . . ?
C2 Fe1 S3 C40 -107.8(2) . . . . ?
C1 Fe1 S3 C40 66.50(17) . . . . ?
C3 Fe1 S3 C40 160.63(16) . . . . ?
C39 Fe1 S3 C40 -28.20(15) . . . . ?
Fe2 Fe1 S3 C40 -104.79(12) . . . . ?
C2 Fe1 S3 Fe2 -3.0(2) . . . . ?
C1 Fe1 S3 Fe2 171.29(11) . . . . ?
C3 Fe1 S3 Fe2 -94.58(10) . . . . ?
C39 Fe1 S3 Fe2 76.59(9) . . . . ?
C5 Fe2 S3 C40 -141.10(16) . . . . ?
C6 Fe2 S3 C40 -45.69(15) . . . . ?
C4 Fe2 S3 C40 131.7(3) . . . . ?
S2 Fe2 S3 C40 43.26(12) . . . . ?
Fe1 Fe2 S3 C40 114.03(12) . . . . ?
C5 Fe2 S3 Fe1 104.87(11) . . . . ?
C6 Fe2 S3 Fe1 -159.72(10) . . . . ?
C4 Fe2 S3 Fe1 17.7(2) . . . . ?
S2 Fe2 S3 Fe1 -70.77(4) . . . . ?
P2 Ni1 S4 C44 -104.53(11) . . . . ?
P1 Ni1 S4 C44 -61.2(7) . . . . ?
S1 Ni1 S4 C44 77.74(11) . . . . ?
C8 Fe3 S5 C44 -105.45(15) . . . . ?
C9 Fe3 S5 C44 -37.0(5) . . . . ?
C7 Fe3 S5 C44 155.54(14) . . . . ?
S6 Fe3 S5 C44 53.60(11) . . . . ?
Fe4 Fe3 S5 C44 0.04(10) . . . . ?
C8 Fe3 S6 C43 114.1(3) . . . . ?
C9 Fe3 S6 C43 -156.47(16) . . . . ?
C7 Fe3 S6 C43 -59.03(16) . . . . ?
S5 Fe3 S6 C43 37.58(12) . . . . ?
Fe4 Fe3 S6 C43 111.10(12) . . . . ?
C8 Fe3 S6 Fe4 3.0(3) . . . . ?
C9 Fe3 S6 Fe4 92.43(11) . . . . ?
C7 Fe3 S6 Fe4 -170.13(10) . . . . ?
S5 Fe3 S6 Fe4 -73.52(4) . . . . ?
C10 Fe4 S6 C43 -122.6(2) . . . . ?
C12 Fe4 S6 C43 59.62(16) . . . . ?
C11 Fe4 S6 C43 149.38(15) . . . . ?
C44 Fe4 S6 C43 -32.74(15) . . . . ?
Fe3 Fe4 S6 C43 -107.00(12) . . . . ?
C10 Fe4 S6 Fe3 -15.60(19) . . . . ?
C12 Fe4 S6 Fe3 166.62(11) . . . . ?
C11 Fe4 S6 Fe3 -103.62(10) . . . . ?
C44 Fe4 S6 Fe3 74.26(9) . . . . ?
C2 Fe1 C1 O1 -51(5) . . . . ?
C3 Fe1 C1 O1 41(5) . . . . ?
C39 Fe1 C1 O1 -137(5) . . . . ?
S3 Fe1 C1 O1 132(5) . . . . ?
Fe2 Fe1 C1 O1 157(5) . . . . ?
C1 Fe1 C2 O2 -102(12) . . . . ?
C3 Fe1 C2 O2 163(12) . . . . ?
C39 Fe1 C2 O2 -8(12) . . . . ?
S3 Fe1 C2 O2 72(12) . . . . ?
Fe2 Fe1 C2 O2 70(12) . . . . ?
C2 Fe1 C3 O3 37(6) . . . . ?
C1 Fe1 C3 O3 -65(6) . . . . ?
C39 Fe1 C3 O3 104(5) . . . . ?
S3 Fe1 C3 O3 -175(100) . . . . ?
Fe2 Fe1 C3 O3 131(6) . . . . ?
C5 Fe2 C4 O4 -49(19) . . . . ?
C6 Fe2 C4 O4 -145(19) . . . . ?
S3 Fe2 C4 O4 37(20) . . . . ?
S2 Fe2 C4 O4 127(19) . . . . ?
Fe1 Fe2 C4 O4 52(19) . . . . ?
C6 Fe2 C5 O5 15(7) . . . . ?
C4 Fe2 C5 O5 -90(7) . . . . ?
S3 Fe2 C5 O5 116(7) . . . . ?
S2 Fe2 C5 O5 -170(6) . . . . ?
Fe1 Fe2 C5 O5 170(7) . . . . ?
C5 Fe2 C6 O6 163(4) . . . . ?
C4 Fe2 C6 O6 -105(4) . . . . ?
S3 Fe2 C6 O6 74(4) . . . . ?
S2 Fe2 C6 O6 -17(4) . . . . ?
Fe1 Fe2 C6 O6 40(4) . . . . ?
C8 Fe3 C7 O7 88(7) . . . . ?
C9 Fe3 C7 O7 -3(7) . . . . ?
S6 Fe3 C7 O7 -94(7) . . . . ?
S5 Fe3 C7 O7 174(7) . . . . ?
Fe4 Fe3 C7 O7 -113(7) . . . . ?
C9 Fe3 C8 O8 136(20) . . . . ?
C7 Fe3 C8 O8 38(20) . . . . ?
S6 Fe3 C8 O8 -135(20) . . . . ?
S5 Fe3 C8 O8 -57(20) . . . . ?
Fe4 Fe3 C8 O8 -132(20) . . . . ?
C8 Fe3 C9 O9 11(5) . . . . ?
C7 Fe3 C9 O9 110(5) . . . . ?
S6 Fe3 C9 O9 -148(5) . . . . ?
S5 Fe3 C9 O9 -57(5) . . . . ?
Fe4 Fe3 C9 O9 -93(5) . . . . ?
C12 Fe4 C10 O10 112(6) . . . . ?
C11 Fe4 C10 O10 21(6) . . . . ?
C44 Fe4 C10 O10 -156(6) . . . . ?
S6 Fe4 C10 O10 -65(6) . . . . ?
Fe3 Fe4 C10 O10 -78(6) . . . . ?
C10 Fe4 C11 O11 86(6) . . . . ?
C12 Fe4 C11 O11 -16(6) . . . . ?
C44 Fe4 C11 O11 -166(5) . . . . ?
S6 Fe4 C11 O11 -127(6) . . . . ?
Fe3 Fe4 C11 O11 180(100) . . . . ?
C10 Fe4 C12 O12 -53(5) . . . . ?
C11 Fe4 C12 O12 39(5) . . . . ?
C44 Fe4 C12 O12 -142(5) . . . . ?
S6 Fe4 C12 O12 126(5) . . . . ?
Fe3 Fe4 C12 O12 163(5) . . . . ?
C19 P1 C13 C18 117.9(3) . . . . ?
C25 P1 C13 C18 -130.6(3) . . . . ?
Ni1 P1 C13 C18 -12.5(3) . . . . ?
C19 P1 C13 C14 -61.3(3) . . . . ?
C25 P1 C13 C14 50.2(3) . . . . ?
Ni1 P1 C13 C14 168.4(2) . . . . ?
C18 C13 C14 C15 -0.6(5) . . . . ?
P1 C13 C14 C15 178.5(3) . . . . ?
C13 C14 C15 C16 0.7(5) . . . . ?
C14 C15 C16 C17 -0.8(5) . . . . ?
C15 C16 C17 C18 0.9(5) . . . . ?
C16 C17 C18 C13 -0.9(5) . . . . ?
C14 C13 C18 C17 0.7(5) . . . . ?
P1 C13 C18 C17 -178.4(2) . . . . ?
C13 P1 C19 C24 -43.1(3) . . . . ?
C25 P1 C19 C24 -152.9(3) . . . . ?
Ni1 P1 C19 C24 84.3(3) . . . . ?
C13 P1 C19 C20 139.1(3) . . . . ?
C25 P1 C19 C20 29.3(3) . . . . ?
Ni1 P1 C19 C20 -93.5(3) . . . . ?
C24 C19 C20 C21 2.2(5) . . . . ?
P1 C19 C20 C21 -179.9(3) . . . . ?
C19 C20 C21 C22 -1.6(5) . . . . ?
C20 C21 C22 C23 0.1(5) . . . . ?
C21 C22 C23 C24 0.8(5) . . . . ?
C22 C23 C24 C19 -0.1(5) . . . . ?
C20 C19 C24 C23 -1.4(5) . . . . ?
P1 C19 C24 C23 -179.2(3) . . . . ?
C19 P1 C25 C26 -169.7(2) . . . . ?
C13 P1 C25 C26 81.0(2) . . . . ?
Ni1 P1 C25 C26 -40.8(2) . . . . ?
P1 C25 C26 P2 44.9(3) . . . . ?
C33 P2 C26 C25 -155.9(2) . . . . ?
C27 P2 C26 C25 94.0(2) . . . . ?
Ni1 P2 C26 C25 -31.2(2) . . . . ?
C33 P2 C27 C32 -148.5(3) . . . . ?
C26 P2 C27 C32 -40.6(3) . . . . ?
Ni1 P2 C27 C32 79.8(3) . . . . ?
C33 P2 C27 C28 32.2(3) . . . . ?
C26 P2 C27 C28 140.1(3) . . . . ?
Ni1 P2 C27 C28 -99.5(3) . . . . ?
C32 C27 C28 C29 2.7(5) . . . . ?
P2 C27 C28 C29 -178.0(3) . . . . ?
C27 C28 C29 C30 -0.8(5) . . . . ?
C28 C29 C30 C31 -1.8(5) . . . . ?
C29 C30 C31 C32 2.3(5) . . . . ?
C28 C27 C32 C31 -2.1(5) . . . . ?
P2 C27 C32 C31 178.6(2) . . . . ?
C30 C31 C32 C27 -0.4(5) . . . . ?
C27 P2 C33 C38 -141.1(3) . . . . ?
C26 P2 C33 C38 109.1(3) . . . . ?
Ni1 P2 C33 C38 -9.9(3) . . . . ?
C27 P2 C33 C34 46.1(3) . . . . ?
C26 P2 C33 C34 -63.7(3) . . . . ?
Ni1 P2 C33 C34 177.4(2) . . . . ?
C38 C33 C34 C35 0.0(5) . . . . ?
P2 C33 C34 C35 172.8(3) . . . . ?
C33 C34 C35 C36 -0.4(5) . . . . ?
C34 C35 C36 C37 0.8(5) . . . . ?
C35 C36 C37 C38 -0.7(5) . . . . ?
C36 C37 C38 C33 0.2(5) . . . . ?
C34 C33 C38 C37 0.2(5) . . . . ?
P2 C33 C38 C37 -172.6(2) . . . . ?
Fe2 S2 C39 S1 -174.02(18) . . . . ?
Fe2 S2 C39 Fe1 8.67(14) . . . . ?
Ni1 S1 C39 S2 -2.7(2) . . . . ?
Ni1 S1 C39 Fe1 174.26(13) . . . . ?
C2 Fe1 C39 S2 87.56(18) . . . . ?
C1 Fe1 C39 S2 -171.48(17) . . . . ?
C3 Fe1 C39 S2 19.2(10) . . . . ?
S3 Fe1 C39 S2 -61.78(15) . . . . ?
Fe2 Fe1 C39 S2 -7.80(13) . . . . ?
C2 Fe1 C39 S1 -89.8(2) . . . . ?
C1 Fe1 C39 S1 11.2(2) . . . . ?
C3 Fe1 C39 S1 -158.1(8) . . . . ?
S3 Fe1 C39 S1 120.89(18) . . . . ?
Fe2 Fe1 C39 S1 174.87(19) . . . . ?
Fe1 S3 C40 C41 -107.1(2) . . . . ?
Fe2 S3 C40 C41 173.57(19) . . . . ?
S3 C40 C41 C42 75.9(3) . . . . ?
C40 C41 C42 C43 64.8(3) . . . . ?
C41 C42 C43 S6 66.2(3) . . . . ?
Fe3 S6 C43 C42 172.96(18) . . . . ?
Fe4 S6 C43 C42 -108.0(2) . . . . ?
Ni1 S4 C44 S5 2.9(2) . . . . ?
Ni1 S4 C44 Fe4 -175.28(15) . . . . ?
Fe3 S5 C44 S4 -178.41(17) . . . . ?
Fe3 S5 C44 Fe4 -0.06(14) . . . . ?
C10 Fe4 C44 S4 -88.8(2) . . . . ?
C12 Fe4 C44 S4 13.7(2) . . . . ?
C11 Fe4 C44 S4 163(2) . . . . ?
S6 Fe4 C44 S4 124.91(19) . . . . ?
Fe3 Fe4 C44 S4 178.3(2) . . . . ?
C10 Fe4 C44 S5 92.97(18) . . . . ?
C12 Fe4 C44 S5 -164.52(18) . . . . ?
C11 Fe4 C44 S5 -15(2) . . . . ?
S6 Fe4 C44 S5 -53.34(15) . . . . ?
Fe3 Fe4 C44 S5 0.05(13) . . . . ?
